data_4342369
loop_
_publ_author_name
'Ghalib, Mohammed'
'Jones, Peter G.'
'Schulzke, Carola'
'Sziebert, D\'enes'
'Nyul\'aszi, L\'aszl\'o'
'Heinicke, Joachim W.'

_publ_section_title
;
 \p-Rich \s(2)P-Heterocycles: Bent \h(1)-P- and \m(2)-P-Coordinated
 1,3-Benzazaphosphole Copper(I) Halide Complexes.
;
_journal_issue 5
_journal_name_full 'Inorganic chemistry'
_journal_page_first 2117
_journal_paper_doi 10.1021/ic502367d
_journal_volume 54
_journal_year 2015
_chemical_formula_sum 'C48 H64 Br2 Cu2 N4 P4'
_chemical_formula_weight 1107.81
_chemical_name_systematic
;
 ?
;
_space_group_crystal_system monoclinic
_space_group_IT_number 14
_space_group_name_Hall '-P 2ybc'
_space_group_name_H-M_alt 'P 1 21/c 1'
_symmetry_space_group_name_Hall '-P 2ybc'
_symmetry_space_group_name_H-M 'P 1 21/c 1'
_atom_sites_solution_hydrogens geom
_audit_creation_method SHELXL-2013
_cell_angle_alpha 90
_cell_angle_beta 101.49(3)
_cell_angle_gamma 90
_cell_formula_units_Z 2
_cell_length_a 11.990(2)
_cell_length_b 10.349(2)
_cell_length_c 20.839(4)
_cell_measurement_reflns_used 28340
_cell_measurement_temperature 293(2)
_cell_measurement_theta_max 58.5
_cell_measurement_theta_min 6.3
_cell_volume 2534.0(9)
_computing_cell_refinement 'X-Area by STOE & Cie GmbH 2010'
_computing_data_collection 'X-Area by STOE & Cie GmbH 2010'
_computing_data_reduction 'X-Area by STOE & Cie GmbH 2010'
_computing_molecular_graphics 'XP Version 5.1 by Bruker AXS 1998'
_computing_publication_material 'CIFTAB (Sheldrick, 2013)'
_computing_structure_refinement 'SHELXL-2013 (Sheldrick, 2013)'
_computing_structure_solution 'SHELXS-2013 (Sheldrick, 2013)'
_diffrn_ambient_temperature 293(2)
_diffrn_measured_fraction_theta_full 0.998
_diffrn_measured_fraction_theta_max 0.990
_diffrn_measurement_device_type 'STOE IPDS2T'
_diffrn_measurement_method \w
_diffrn_radiation_type MoK\a
_diffrn_radiation_wavelength 0.71073
_diffrn_reflns_av_R_equivalents 0.0961
_diffrn_reflns_av_unetI/netI 0.0863
_diffrn_reflns_Laue_measured_fraction_full 0.998
_diffrn_reflns_Laue_measured_fraction_max 0.990
_diffrn_reflns_limit_h_max 16
_diffrn_reflns_limit_h_min -14
_diffrn_reflns_limit_k_max 14
_diffrn_reflns_limit_k_min -14
_diffrn_reflns_limit_l_max 28
_diffrn_reflns_limit_l_min -28
_diffrn_reflns_number 27524
_diffrn_reflns_point_group_measured_fraction_full 0.998
_diffrn_reflns_point_group_measured_fraction_max 0.990
_diffrn_reflns_theta_full 25.000
_diffrn_reflns_theta_max 29.252
_diffrn_reflns_theta_min 3.468
_diffrn_source 'fine-focus sealed tube'
_exptl_absorpt_coefficient_mu 2.579
_exptl_absorpt_correction_T_max 0.9614
_exptl_absorpt_correction_T_min 0.8340
_exptl_absorpt_correction_type numerical
_exptl_absorpt_process_details 'face indexed'
_exptl_crystal_colour yellow
_exptl_crystal_density_diffrn 1.452
_exptl_crystal_description block
_exptl_crystal_F_000 1136
_exptl_crystal_size_max 0.221
_exptl_crystal_size_mid 0.117
_exptl_crystal_size_min 0.060
_refine_diff_density_max 0.435
_refine_diff_density_min -0.919
_refine_diff_density_rms 0.086
_refine_ls_extinction_method none
_refine_ls_goodness_of_fit_ref 0.934
_refine_ls_hydrogen_treatment constr
_refine_ls_matrix_type full
_refine_ls_number_parameters 277
_refine_ls_number_reflns 6838
_refine_ls_number_restraints 0
_refine_ls_restrained_S_all 0.934
_refine_ls_R_factor_all 0.1310
_refine_ls_R_factor_gt 0.0406
_refine_ls_shift/su_max 0.001
_refine_ls_shift/su_mean 0.000
_refine_ls_structure_factor_coef Fsqd
_refine_ls_weighting_details 'w=1/[\s^2^(Fo^2^)+(0.0384P)^2^] where P=(Fo^2^+2Fc^2^)/3'
_refine_ls_weighting_scheme calc
_refine_ls_wR_factor_gt 0.0745
_refine_ls_wR_factor_ref 0.1031
_reflns_Friedel_coverage 0.000
_reflns_number_gt 3144
_reflns_number_total 6838
_reflns_threshold_expression 'I > 2\s(I)'
_cod_data_source_file ic502367d_si_003.cif
_cod_data_source_block shelx
_cod_depositor_comments 'Adding full bibliography for 4342364--4342369.cif.'
_cod_original_cell_volume 2533.9(9)
_cod_database_code 4342369
_shelx_space_group_comment
;
The symmetry employed for this shelxl refinement is uniquely defined
by the following loop, which should always be used as a source of
symmetry information in preference to the above space-group names.
They are only intended as comments.
;
_shelx_estimated_absorpt_t_min 0.600
_shelx_estimated_absorpt_t_max 0.861
_shelxl_version_number 2013-3

loop_
_space_group_symop_operation_xyz
'x, y, z'
'-x, y+1/2, -z+1/2'
'-x, -y, -z'
'x, -y-1/2, z-1/2'

loop_
_atom_site_label
_atom_site_type_symbol
_atom_site_fract_x
_atom_site_fract_y
_atom_site_fract_z
_atom_site_U_iso_or_equiv
_atom_site_adp_type
_atom_site_occupancy
_atom_site_site_symmetry_order
_atom_site_calc_flag
_atom_site_refinement_flags_posn
_atom_site_refinement_flags_adp
C1 C 0.8528(3) 0.4467(4) 0.6037(2) 0.0551(11) Uani 1 1 d . .
H1 H 0.8215 0.3767 0.6218 0.066 Uiso 1 1 calc R U
C2 C 0.8961(3) 0.6394(4) 0.54589(19) 0.0439(9) Uani 1 1 d . .
C3 C 0.9095(4) 0.7510(4) 0.5105(2) 0.0535(10) Uani 1 1 d . .
H3 H 0.8464 0.7991 0.4910 0.064 Uiso 1 1 calc R U
C4 C 1.0170(4) 0.7889(5) 0.5049(2) 0.0640(13) Uani 1 1 d . .
H4 H 1.0268 0.8635 0.4817 0.077 Uiso 1 1 calc R U
C5 C 1.1114(4) 0.7161(5) 0.5337(2) 0.0632(13) Uani 1 1 d . .
H5 H 1.1833 0.7430 0.5291 0.076 Uiso 1 1 calc R U
C6 C 1.1016(3) 0.6071(4) 0.5684(2) 0.0537(11) Uani 1 1 d . .
H6 H 1.1654 0.5590 0.5869 0.064 Uiso 1 1 calc R U
C7 C 0.9929(3) 0.5693(4) 0.57547(19) 0.0421(9) Uani 1 1 d . .
C8 C 1.0504(4) 0.3738(4) 0.6465(2) 0.0520(10) Uani 1 1 d . .
H8A H 1.1176 0.3741 0.6272 0.062 Uiso 1 1 calc R U
H8B H 1.0195 0.2869 0.6424 0.062 Uiso 1 1 calc R U
C9 C 1.0862(4) 0.4055(4) 0.7189(2) 0.0561(11) Uani 1 1 d . .
C10 C 1.1745(5) 0.3054(5) 0.7498(3) 0.0812(16) Uani 1 1 d . .
H10A H 1.1437 0.2201 0.7408 0.122 Uiso 1 1 calc R U
H10B H 1.1933 0.3186 0.7963 0.122 Uiso 1 1 calc R U
H10C H 1.2418 0.3145 0.7318 0.122 Uiso 1 1 calc R U
C11 C 0.9859(5) 0.3991(7) 0.7527(3) 0.110(2) Uani 1 1 d . .
H11A H 0.9322 0.4655 0.7357 0.165 Uiso 1 1 calc R U
H11B H 1.0118 0.4116 0.7989 0.165 Uiso 1 1 calc R U
H11C H 0.9500 0.3161 0.7450 0.165 Uiso 1 1 calc R U
C12 C 1.1396(7) 0.5388(5) 0.7279(3) 0.115(3) Uani 1 1 d . .
H12A H 1.2119 0.5374 0.7148 0.172 Uiso 1 1 calc R U
H12B H 1.1501 0.5634 0.7732 0.172 Uiso 1 1 calc R U
H12C H 1.0905 0.6000 0.7015 0.172 Uiso 1 1 calc R U
C13 C 0.5267(3) 0.2587(3) 0.39809(19) 0.0419(9) Uani 1 1 d . .
H13 H 0.4947 0.2986 0.3587 0.050 Uiso 1 1 calc R U
C14 C 0.6042(3) 0.1948(3) 0.51152(19) 0.0370(8) Uani 1 1 d . .
C15 C 0.6429(3) 0.1691(4) 0.5777(2) 0.0470(9) Uani 1 1 d . .
H15 H 0.6423 0.2335 0.6088 0.056 Uiso 1 1 calc R U
C16 C 0.6817(3) 0.0482(5) 0.5965(2) 0.0551(11) Uani 1 1 d . .
H16 H 0.7085 0.0307 0.6407 0.066 Uiso 1 1 calc R U
C17 C 0.6818(4) -0.0490(4) 0.5506(2) 0.0537(11) Uani 1 1 d . .
H17 H 0.7082 -0.1307 0.5648 0.064 Uiso 1 1 calc R U
C18 C 0.6447(3) -0.0280(4) 0.4860(2) 0.0453(10) Uani 1 1 d . .
H18 H 0.6451 -0.0942 0.4558 0.054 Uiso 1 1 calc R U
C19 C 0.6055(3) 0.0955(3) 0.46526(19) 0.0374(8) Uani 1 1 d . .
C20 C 0.5498(3) 0.0507(4) 0.34384(19) 0.0456(9) Uani 1 1 d . .
H20A H 0.4809 0.0753 0.3135 0.055 Uiso 1 1 calc R U
H20B H 0.5398 -0.0375 0.3575 0.055 Uiso 1 1 calc R U
C21 C 0.6490(4) 0.0533(4) 0.3073(2) 0.0505(10) Uani 1 1 d . .
C22 C 0.7582(4) 0.0057(5) 0.3505(2) 0.0636(13) Uani 1 1 d . .
H22A H 0.7789 0.0624 0.3874 0.095 Uiso 1 1 calc R U
H22B H 0.8178 0.0047 0.3259 0.095 Uiso 1 1 calc R U
H22C H 0.7468 -0.0800 0.3656 0.095 Uiso 1 1 calc R U
C23 C 0.6644(5) 0.1894(5) 0.2823(3) 0.0731(15) Uani 1 1 d . .
H23A H 0.6836 0.2474 0.3188 0.110 Uiso 1 1 calc R U
H23B H 0.5949 0.2172 0.2545 0.110 Uiso 1 1 calc R U
H23C H 0.7244 0.1892 0.2580 0.110 Uiso 1 1 calc R U
C24 C 0.6144(4) -0.0383(5) 0.2491(2) 0.0652(13) Uani 1 1 d . .
H24A H 0.6719 -0.0377 0.2230 0.098 Uiso 1 1 calc R U
H24B H 0.5433 -0.0104 0.2229 0.098 Uiso 1 1 calc R U
H24C H 0.6062 -0.1242 0.2648 0.098 Uiso 1 1 calc R U
N1 N 0.9666(3) 0.4608(3) 0.60880(16) 0.0469(8) Uani 1 1 d . .
N2 N 0.5624(3) 0.1349(3) 0.40178(14) 0.0379(7) Uani 1 1 d . .
P1 P 0.77154(9) 0.56495(12) 0.56211(6) 0.0541(3) Uani 1 1 d . .
P2 P 0.54496(9) 0.33614(9) 0.47174(5) 0.0413(2) Uani 1 1 d . .
Cu1 Cu 0.60199(4) 0.54908(5) 0.48921(2) 0.04460(14) Uani 1 1 d . .
Br1 Br 0.61764(4) 0.64690(4) 0.38769(2) 0.05692(14) Uani 1 1 d . .

loop_
_atom_site_aniso_label
_atom_site_aniso_U_11
_atom_site_aniso_U_22
_atom_site_aniso_U_33
_atom_site_aniso_U_23
_atom_site_aniso_U_13
_atom_site_aniso_U_12
C1 0.037(2) 0.061(3) 0.065(3) 0.000(2) 0.006(2) -0.006(2)
C2 0.035(2) 0.045(2) 0.050(2) -0.0067(19) 0.0044(17) 0.0008(18)
C3 0.047(3) 0.053(3) 0.062(3) -0.002(2) 0.012(2) 0.003(2)
C4 0.069(3) 0.058(3) 0.069(3) -0.002(2) 0.023(3) -0.013(2)
C5 0.048(3) 0.077(3) 0.067(3) -0.010(3) 0.019(2) -0.017(2)
C6 0.034(2) 0.067(3) 0.061(3) -0.010(2) 0.013(2) 0.0004(19)
C7 0.036(2) 0.044(2) 0.047(2) -0.0112(18) 0.0095(17) -0.0014(17)
C8 0.044(2) 0.046(2) 0.064(3) -0.010(2) 0.005(2) 0.0077(19)
C9 0.057(3) 0.051(2) 0.057(3) -0.001(2) 0.005(2) 0.009(2)
C10 0.083(4) 0.077(4) 0.078(4) 0.006(3) 0.003(3) 0.027(3)
C11 0.097(5) 0.163(7) 0.078(4) 0.018(4) 0.037(4) 0.048(5)
C12 0.188(8) 0.058(3) 0.071(4) -0.007(3) -0.040(4) -0.013(4)
C13 0.040(2) 0.036(2) 0.051(2) 0.0062(18) 0.0122(18) 0.0043(17)
C14 0.0269(18) 0.0356(19) 0.050(2) 0.0003(16) 0.0104(17) 0.0009(15)
C15 0.041(2) 0.049(2) 0.049(2) -0.003(2) 0.0056(18) -0.0034(19)
C16 0.044(2) 0.064(3) 0.054(3) 0.013(2) 0.003(2) 0.004(2)
C17 0.053(3) 0.040(2) 0.070(3) 0.010(2) 0.015(2) 0.011(2)
C18 0.046(2) 0.034(2) 0.059(3) 0.0008(18) 0.017(2) 0.0037(17)
C19 0.033(2) 0.0329(18) 0.048(2) 0.0046(16) 0.0114(17) 0.0046(15)
C20 0.043(2) 0.044(2) 0.050(2) -0.009(2) 0.0094(18) -0.0034(18)
C21 0.061(3) 0.044(2) 0.050(2) -0.002(2) 0.021(2) 0.001(2)
C22 0.053(3) 0.075(3) 0.067(3) -0.010(3) 0.024(2) -0.002(2)
C23 0.093(4) 0.060(3) 0.078(3) 0.001(3) 0.046(3) -0.003(3)
C24 0.078(3) 0.065(3) 0.052(3) -0.015(2) 0.011(2) 0.012(3)
N1 0.0358(18) 0.0487(19) 0.054(2) -0.0049(17) 0.0039(15) 0.0028(16)
N2 0.0386(17) 0.0325(16) 0.0439(17) -0.0015(14) 0.0116(14) 0.0034(13)
P1 0.0327(6) 0.0597(7) 0.0690(8) 0.0023(6) 0.0080(5) 0.0008(5)
P2 0.0427(6) 0.0314(5) 0.0515(6) -0.0013(5) 0.0134(5) 0.0055(4)
Cu1 0.0376(3) 0.0387(3) 0.0581(3) -0.0002(2) 0.0108(2) 0.0001(2)
Br1 0.0642(3) 0.0509(2) 0.0590(3) 0.0038(2) 0.0204(2) -0.0009(2)

loop_
_atom_type_symbol
_atom_type_description
_atom_type_scat_dispersion_real
_atom_type_scat_dispersion_imag
_atom_type_scat_source
C C 0.0033 0.0016 'International Tables Vol C Tables 4.2.6.8 and 6.1.1.4'
H H 0.0000 0.0000 'International Tables Vol C Tables 4.2.6.8 and 6.1.1.4'
N N 0.0061 0.0033 'International Tables Vol C Tables 4.2.6.8 and 6.1.1.4'
P P 0.1023 0.0942 'International Tables Vol C Tables 4.2.6.8 and 6.1.1.4'
Cu Cu 0.3201 1.2651 'International Tables Vol C Tables 4.2.6.8 and 6.1.1.4'
Br Br -0.2901 2.4595 'International Tables Vol C Tables 4.2.6.8 and 6.1.1.4'

loop_
_geom_angle_atom_site_label_1
_geom_angle_atom_site_label_2
_geom_angle_atom_site_label_3
_geom_angle
_geom_angle_site_symmetry_1
_geom_angle_site_symmetry_3
N1 C1 P1 115.5(3) . .
C3 C2 C7 119.2(4) . .
C3 C2 P1 130.6(3) . .
C7 C2 P1 110.2(3) . .
C4 C3 C2 119.3(4) . .
C3 C4 C5 120.2(4) . .
C6 C5 C4 122.1(4) . .
C5 C6 C7 118.0(4) . .
N1 C7 C6 126.0(4) . .
N1 C7 C2 112.8(3) . .
C6 C7 C2 121.1(4) . .
N1 C8 C9 115.5(3) . .
C11 C9 C12 109.7(5) . .
C11 C9 C8 111.1(4) . .
C12 C9 C8 110.4(4) . .
C11 C9 C10 108.7(4) . .
C12 C9 C10 108.9(5) . .
C8 C9 C10 107.9(4) . .
N2 C13 P2 114.3(3) . .
C15 C14 C19 119.4(3) . .
C15 C14 P2 130.5(3) . .
C19 C14 P2 110.0(3) . .
C16 C15 C14 119.2(4) . .
C15 C16 C17 120.9(4) . .
C18 C17 C16 121.7(4) . .
C17 C18 C19 118.6(4) . .
N2 C19 C18 127.1(4) . .
N2 C19 C14 112.7(3) . .
C18 C19 C14 120.2(4) . .
N2 C20 C21 115.7(3) . .
C22 C21 C23 110.7(4) . .
C22 C21 C24 109.6(4) . .
C23 C21 C24 109.5(4) . .
C22 C21 C20 111.2(3) . .
C23 C21 C20 110.1(4) . .
C24 C21 C20 105.5(4) . .
C1 N1 C7 111.9(3) . .
C1 N1 C8 123.5(4) . .
C7 N1 C8 124.7(3) . .
C13 N2 C19 112.9(3) . .
C13 N2 C20 122.4(3) . .
C19 N2 C20 124.6(3) . .
C1 P1 C2 89.5(2) . .
C1 P1 Cu1 129.27(16) . .
C2 P1 Cu1 125.15(14) . .
C13 P2 C14 90.06(18) . .
C13 P2 Cu1 124.71(13) . .
C14 P2 Cu1 129.67(14) . .
C13 P2 Cu1 124.50(14) . 3_666
C14 P2 Cu1 120.47(12) . 3_666
Cu1 P2 Cu1 71.88(3) . 3_666
P1 Cu1 P2 111.61(4) . .
P1 Cu1 Br1 109.98(4) . .
P2 Cu1 Br1 109.72(4) . .
P1 Cu1 P2 110.78(5) . 3_666
P2 Cu1 P2 108.12(3) . 3_666
Br1 Cu1 P2 106.47(4) . 3_666
P1 Cu1 Cu1 128.00(4) . 3_666
P2 Cu1 Cu1 55.45(3) . 3_666
Br1 Cu1 Cu1 121.87(4) . 3_666
P2 Cu1 Cu1 52.67(3) 3_666 3_666

loop_
_geom_bond_atom_site_label_1
_geom_bond_atom_site_label_2
_geom_bond_distance
_geom_bond_site_symmetry_2
C1 N1 1.355(5) .
C1 P1 1.691(5) .
C2 C3 1.396(6) .
C2 C7 1.403(5) .
C2 P1 1.772(4) .
C3 C4 1.374(6) .
C4 C5 1.392(7) .
C5 C6 1.357(6) .
C6 C7 1.396(5) .
C7 N1 1.389(5) .
C8 N1 1.456(5) .
C8 C9 1.520(6) .
C9 C11 1.512(7) .
C9 C12 1.516(7) .
C9 C10 1.529(6) .
C13 N2 1.349(5) .
C13 P2 1.706(4) .
C14 C15 1.390(5) .
C14 C19 1.411(5) .
C14 P2 1.760(4) .
C15 C16 1.365(6) .
C16 C17 1.388(6) .
C17 C18 1.350(6) .
C18 C19 1.400(5) .
C19 N2 1.382(5) .
C20 N2 1.472(5) .
C20 C21 1.535(5) .
C21 C22 1.516(6) .
C21 C23 1.525(6) .
C21 C24 1.530(6) .
P1 Cu1 2.2886(15) .
P2 Cu1 2.3145(12) .
P2 Cu1 2.3975(11) 3_666
Cu1 Br1 2.3861(8) .
Cu1 P2 2.3975(11) 3_666
Cu1 Cu1 2.7665(10) 3_666
